data_4517269
loop_
_publ_author_name
'Chen, Mao-Long'
'Feng, Yan-Ying'
'Wang, Si-Yuan'
'Cheng, Yuihui'
'Zhou, Zhao-Hui'

_publ_section_title
;
 Metal-organic frameworks with double channels for rapid and reversible
 adsorption of 1,2-ethylenediamine and gases.
;
_journal_name_full 'ACS applied materials &amp; interfaces'
_journal_paper_doi 10.1021/acsami.9b20184
_journal_year 2019
_chemical_formula_moiety '0.25(C88 H128 Ce8 N16 O72), 2(C0.6 H3 N), 0.8(C), 4(H2 O), O'
_chemical_formula_sum 'C24 H46 Ce2 N6 O23'
_chemical_formula_weight 1066.91
_space_group_crystal_system tetragonal
_space_group_IT_number 85
_space_group_name_Hall '-P 4a'
_space_group_name_H-M_alt 'P 4/n :2'
_atom_sites_solution_hydrogens mixed
_audit_creation_date 2018-09-11
_audit_creation_method
;
  Olex2 1.1
  (compiled 2011.11.01 svn.r2039, GUI svn.r3906)
;
_cell_angle_alpha 90
_cell_angle_beta 90
_cell_angle_gamma 90
_cell_formula_units_Z 4
_cell_length_a 19.4161(2)
_cell_length_b 19.4161(2)
_cell_length_c 9.9444(4)
_cell_measurement_reflns_used 5370
_cell_measurement_temperature 173(2)
_cell_measurement_theta_max 28.8527
_cell_measurement_theta_min 2.9264
_cell_volume 3748.89(16)
_computing_molecular_graphics
;
O. V. Dolomanov, L. J. Bourhis, R. J. Gildea, J. A. K. Howard and H. Puschmann,
OLEX2: a complete structure solution, refinement and analysis program.
J. Appl. Cryst. (2009). 42, 339-341.
;
_computing_publication_material
;
O. V. Dolomanov, L. J. Bourhis, R. J. Gildea, J. A. K. Howard and H. Puschmann,
OLEX2: a complete structure solution, refinement and analysis program.
J. Appl. Cryst. (2009). 42, 339-341.
;
_computing_structure_refinement
;
XL, G.M. Sheldrick, Acta Cryst.
(2008). A64, 112-122
;
_diffrn_ambient_temperature 173(2)
_diffrn_measured_fraction_theta_full 0.996
_diffrn_measured_fraction_theta_max 0.997
_diffrn_measurement_device_type 'Xcalibur, Sapphire3, Gemini ultra'
_diffrn_radiation_type MoK\a
_diffrn_radiation_wavelength 0.71073
_diffrn_reflns_av_R_equivalents 0.0880
_diffrn_reflns_av_unetI/netI 0.0612
_diffrn_reflns_Laue_measured_fraction_full 0.996
_diffrn_reflns_Laue_measured_fraction_max 0.997
_diffrn_reflns_limit_h_max 24
_diffrn_reflns_limit_h_min -23
_diffrn_reflns_limit_k_max 24
_diffrn_reflns_limit_k_min -17
_diffrn_reflns_limit_l_max 12
_diffrn_reflns_limit_l_min -11
_diffrn_reflns_number 25573
_diffrn_reflns_point_group_measured_fraction_full 0.996
_diffrn_reflns_point_group_measured_fraction_max 0.997
_diffrn_reflns_theta_full 25.242
_diffrn_reflns_theta_max 26.498
_diffrn_reflns_theta_min 2.932
_exptl_absorpt_coefficient_mu 2.494
_exptl_absorpt_correction_T_max 1.00000
_exptl_absorpt_correction_T_min 0.91873
_exptl_absorpt_correction_type multi-scan
_exptl_absorpt_process_details
;
CrysAlisPro, Agilent Technologies,
Version 1.171.35.15 (release 03-08-2011 CrysAlis171 .NET)
(compiled Aug  3 2011,13:03:54)
Empirical absorption correction using spherical harmonics,
 implemented in SCALE3 ABSPACK scaling algorithm.
;
_exptl_crystal_colour COLORLESS
_exptl_crystal_density_diffrn 1.890
_exptl_crystal_description TETRAGONAL
_exptl_crystal_F_000 2128
_exptl_crystal_size_max 0.150
_exptl_crystal_size_mid 0.100
_exptl_crystal_size_min 0.080
_refine_diff_density_max 1.697
_refine_diff_density_min -0.897
_refine_diff_density_rms 0.143
_refine_ls_extinction_method none
_refine_ls_goodness_of_fit_ref 1.175
_refine_ls_hydrogen_treatment constr
_refine_ls_matrix_type full
_refine_ls_number_parameters 263
_refine_ls_number_reflns 3888
_refine_ls_number_restraints 18
_refine_ls_restrained_S_all 1.177
_refine_ls_R_factor_all 0.0776
_refine_ls_R_factor_gt 0.0564
_refine_ls_shift/su_max 0.000
_refine_ls_shift/su_mean 0.000
_refine_ls_structure_factor_coef Fsqd
_refine_ls_weighting_details 'w=1/[\s^2^(Fo^2^)+(0.0216P)^2^+18.9934P] where P=(Fo^2^+2Fc^2^)/3'
_refine_ls_weighting_scheme calc
_refine_ls_wR_factor_gt 0.1020
_refine_ls_wR_factor_ref 0.1102
_reflns_Friedel_coverage 0.000
_reflns_number_gt 3029
_reflns_number_total 3888
_reflns_threshold_expression 'I > 2\s(I)'
_cod_data_source_file am9b20184_si_004.cif
_cod_data_source_block SAD
_cod_original_cell_volume 3748.89(17)
_cod_original_sg_symbol_H-M 'P 4/n'
_cod_database_code 4517269
_shelx_estimated_absorpt_t_max 0.825
_shelx_estimated_absorpt_t_min 0.706
_shelx_shelxl_version_number 2018/3
_shelx_space_group_comment
;
The symmetry employed for this shelxl refinement is uniquely defined
by the following loop, which should always be used as a source of
symmetry information in preference to the above space-group names.
They are only intended as comments.
;

loop_
_space_group_symop_operation_xyz
'x, y, z'
'-x+1/2, -y+1/2, z'
'-y+1/2, x, z'
'y, -x+1/2, z'
'-x, -y, -z'
'x-1/2, y-1/2, -z'
'y-1/2, -x, -z'
'-y, x-1/2, -z'

loop_
_atom_site_label
_atom_site_type_symbol
_atom_site_fract_x
_atom_site_fract_y
_atom_site_fract_z
_atom_site_U_iso_or_equiv
_atom_site_adp_type
_atom_site_occupancy
_atom_site_site_symmetry_order
_atom_site_calc_flag
_atom_site_refinement_flags_posn
_atom_site_refinement_flags_adp
_atom_site_refinement_flags_occupancy
_atom_site_disorder_assembly
_atom_site_disorder_group
Ce1 Ce 0.45676(2) 0.60542(2) 0.04134(4) 0.01681(12) Uani 1 1 d . . . . .
C1 C 0.5391(4) 0.5250(4) 0.3313(8) 0.0264(17) Uani 1 1 d . . . . .
H1A H 0.497402 0.505440 0.373775 0.032 Uiso 1 1 calc R U . . .
H1B H 0.577343 0.521411 0.396825 0.032 Uiso 1 1 calc R U . . .
C2 C 0.5568(3) 0.4830(3) 0.2085(8) 0.0205(16) Uani 1 1 d . . . . .
C3 C 0.4821(4) 0.6288(4) 0.4047(8) 0.037(2) Uani 1 1 d . . . . .
H3A H 0.511352 0.651848 0.472686 0.044 Uiso 1 1 calc R U . . .
H3B H 0.456404 0.591571 0.450767 0.044 Uiso 1 1 calc R U . . .
C4 C 0.4313(4) 0.6803(4) 0.3498(10) 0.038(2) Uani 1 1 d . . . . .
C5 C 0.4968(4) 0.7823(3) 0.0578(8) 0.0252(17) Uani 1 1 d . U . . .
H5A H 0.520093 0.824925 0.027176 0.030 Uiso 1 1 calc R U . . .
H5B H 0.489904 0.785644 0.156209 0.030 Uiso 1 1 calc R U . . .
C6 C 0.4281(4) 0.7755(4) -0.0115(8) 0.0300(19) Uani 1 1 d . . . . .
C7 C 0.5611(4) 0.7265(4) -0.1161(8) 0.0292(18) Uani 1 1 d . . . . .
H7A H 0.599983 0.759263 -0.124335 0.035 Uiso 1 1 calc R U . . .
H7B H 0.522125 0.745057 -0.169115 0.035 Uiso 1 1 calc R U . . .
C8 C 0.5824(4) 0.6578(4) -0.1743(8) 0.0280(18) Uani 1 1 d . . . . .
C9 C 0.5952(4) 0.6319(4) 0.3000(8) 0.0288(18) Uani 1 1 d . . . . .
H9A H 0.625695 0.605819 0.238567 0.035 Uiso 1 1 calc R U . . .
H9B H 0.615106 0.628446 0.391362 0.035 Uiso 1 1 calc R U . . .
C10 C 0.5966(4) 0.7080(4) 0.2574(8) 0.0281(18) Uani 1 1 d . . . . .
H10A H 0.553450 0.729851 0.288951 0.034 Uiso 1 1 calc R U . . .
H10B H 0.635154 0.730724 0.305011 0.034 Uiso 1 1 calc R U . . .
C11 C 0.6041(4) 0.7228(4) 0.1085(8) 0.0267(17) Uani 1 1 d . . . . .
H11A H 0.625697 0.768691 0.098508 0.032 Uiso 1 1 calc R U . . .
H11B H 0.636449 0.688585 0.070228 0.032 Uiso 1 1 calc R U . . .
C12 C 0.6951(9) 0.2504(8) 0.280(2) 0.065(5) Uani 0.6 1 d . U P A 1
C13 C 0.750000 0.250000 0.1838(17) 0.068(6) Uani 0.8 2 d S T P B 2
N1 N 0.5269(3) 0.5978(3) 0.3012(6) 0.0233(14) Uani 1 1 d . . . . .
N2 N 0.5405(3) 0.7218(3) 0.0265(6) 0.0212(13) Uani 1 1 d . . . . .
N3 N 0.6659(7) 0.3246(6) 0.3282(13) 0.123(5) Uani 1 1 d . U . . .
H3C H 0.677634 0.357362 0.266830 0.147 Uiso 1 1 calc R U . A 1
H3D H 0.684425 0.335577 0.409466 0.147 Uiso 1 1 calc R U . A 1
H3E H 0.619205 0.322614 0.335479 0.147 Uiso 1 1 calc R U . A 1
O1 O 0.5462(2) 0.5105(2) 0.0934(5) 0.0176(10) Uani 1 1 d . . . . .
O2 O 0.5760(3) 0.4222(2) 0.2197(6) 0.0320(13) Uani 1 1 d . . . . .
O3 O 0.4184(3) 0.6797(3) 0.2257(6) 0.0321(13) Uani 1 1 d . . . . .
O4 O 0.4017(4) 0.7174(4) 0.4349(8) 0.085(3) Uani 1 1 d . . . . .
O5 O 0.4121(3) 0.7172(2) -0.0571(6) 0.0348(14) Uani 1 1 d . . . . .
O6 O 0.3898(3) 0.8272(2) -0.0162(7) 0.0409(16) Uani 1 1 d . . . . .
O7 O 0.5625(3) 0.6049(2) -0.1119(5) 0.0279(12) Uani 1 1 d . . . . .
O8 O 0.6163(3) 0.6573(3) -0.2791(7) 0.0537(19) Uani 1 1 d . . . . .
O1W O 0.3998(3) 0.5201(3) 0.1931(6) 0.0302(13) Uani 1 1 d . . . . .
H1WA H 0.417239 0.477725 0.179352 0.045 Uiso 1 1 d R U . . .
H1WB H 0.406421 0.531054 0.280254 0.045 Uiso 1 1 d R U . . .
O2W O 0.3199(4) 0.5229(6) 0.4175(8) 0.090(3) Uani 1 1 d G . . . .
H2WA H 0.299535 0.532489 0.341920 0.136 Uiso 1 1 d G U . . .
H2WB H 0.300987 0.546339 0.482260 0.136 Uiso 1 1 d G U . . .
O3W O 0.750000 0.750000 0.4150(19) 0.102(6) Uani 1 4 d S T P . .
O4W O 0.7235(4) 0.6090(6) -0.4314(6) 0.079(3) Uani 1 1 d G . . . .
H4WA H 0.686773 0.627821 -0.397381 0.119 Uiso 1 1 d G U . . .
H4WB H 0.754769 0.605865 -0.369146 0.119 Uiso 1 1 d G U . . .
O5W O 0.750000 0.750000 -0.125(10) 0.56(5) Uani 1 4 d S T P . .

loop_
_atom_site_aniso_label
_atom_site_aniso_U_11
_atom_site_aniso_U_22
_atom_site_aniso_U_33
_atom_site_aniso_U_23
_atom_site_aniso_U_13
_atom_site_aniso_U_12
Ce1 0.0096(2) 0.0082(2) 0.0327(2) -0.00084(17) -0.00081(17) 0.00079(15)
C1 0.025(4) 0.027(4) 0.027(4) 0.009(3) -0.001(3) 0.004(3)
C2 0.012(3) 0.016(4) 0.033(4) 0.006(3) -0.001(3) 0.001(3)
C3 0.039(5) 0.040(5) 0.030(5) -0.011(4) 0.003(4) 0.007(4)
C4 0.027(5) 0.035(5) 0.053(6) -0.016(4) 0.006(4) 0.006(4)
C5 0.027(4) 0.006(3) 0.043(4) -0.006(3) -0.002(3) -0.003(3)
C6 0.030(4) 0.014(4) 0.046(5) 0.004(3) -0.003(4) 0.001(3)
C7 0.029(4) 0.019(4) 0.040(5) 0.012(4) 0.000(4) 0.001(3)
C8 0.021(4) 0.024(4) 0.039(5) 0.001(4) -0.001(4) -0.001(3)
C9 0.028(4) 0.027(4) 0.031(5) -0.001(3) -0.010(4) 0.003(3)
C10 0.020(4) 0.022(4) 0.042(5) -0.008(4) -0.012(3) 0.000(3)
C11 0.020(4) 0.018(4) 0.042(5) -0.004(3) -0.007(3) -0.007(3)
C12 0.051(9) 0.026(8) 0.120(14) 0.024(9) 0.011(9) 0.017(7)
C13 0.056(12) 0.131(19) 0.019(9) 0.000 0.000 -0.032(12)
N1 0.020(3) 0.025(3) 0.025(4) -0.004(3) 0.000(3) 0.003(3)
N2 0.025(3) 0.009(3) 0.029(4) -0.001(3) -0.007(3) -0.002(2)
N3 0.122(5) 0.122(5) 0.124(5) 0.005(2) -0.005(2) 0.000(2)
O1 0.015(2) 0.013(2) 0.025(3) -0.001(2) -0.002(2) 0.0012(19)
O2 0.035(3) 0.016(3) 0.045(4) 0.007(2) -0.007(3) 0.012(2)
O3 0.027(3) 0.021(3) 0.048(4) -0.010(3) -0.003(3) 0.008(2)
O4 0.069(5) 0.103(6) 0.083(6) -0.053(5) -0.019(4) 0.058(5)
O5 0.035(3) 0.010(2) 0.059(4) -0.002(3) -0.018(3) 0.002(2)
O6 0.031(3) 0.012(3) 0.079(5) 0.006(3) -0.013(3) 0.007(2)
O7 0.026(3) 0.015(3) 0.043(3) 0.001(2) 0.012(3) -0.003(2)
O8 0.068(5) 0.037(4) 0.056(4) 0.011(3) 0.039(4) 0.011(3)
O1W 0.028(3) 0.020(3) 0.043(4) -0.009(2) 0.016(3) 0.000(2)
O2W 0.076(6) 0.140(9) 0.056(5) -0.022(6) 0.031(5) 0.010(5)
O3W 0.105(9) 0.105(9) 0.096(15) 0.000 0.000 0.000
O4W 0.038(4) 0.173(9) 0.027(4) 0.007(5) -0.002(3) 0.032(5)
O5W 0.48(7) 0.48(7) 0.71(16) 0.000 0.000 0.000

loop_
_atom_type_symbol
_atom_type_description
_atom_type_scat_dispersion_real
_atom_type_scat_dispersion_imag
_atom_type_scat_source
C C 0.0033 0.0016 'International Tables Vol C Tables 4.2.6.8 and 6.1.1.4'
H H 0.0000 0.0000 'International Tables Vol C Tables 4.2.6.8 and 6.1.1.4'
Ce Ce -0.2486 2.6331 'International Tables Vol C Tables 4.2.6.8 and 6.1.1.4'
N N 0.0061 0.0033 'International Tables Vol C Tables 4.2.6.8 and 6.1.1.4'
O O 0.0106 0.0060 'International Tables Vol C Tables 4.2.6.8 and 6.1.1.4'

loop_
_geom_angle_atom_site_label_1
_geom_angle_atom_site_label_2
_geom_angle_atom_site_label_3
_geom_angle
_geom_angle_site_symmetry_1
_geom_angle_site_symmetry_3
N1 Ce1 C2 137.40(17) . 5_665
N2 Ce1 C2 117.80(18) . 5_665
N2 Ce1 N1 79.41(17) . .
O1 Ce1 C2 24.84(16) 5_665 5_665
O1 Ce1 C2 79.56(17) . 5_665
O1 Ce1 N1 114.76(15) 5_665 .
O1 Ce1 N1 58.29(15) . .
O1 Ce1 N2 133.03(16) 5_665 .
O1 Ce1 N2 101.35(15) . .
O1 Ce1 O1 60.32(17) . 5_665
O1 Ce1 O2 48.62(14) 5_665 5_665
O1 Ce1 O2 101.96(14) . 5_665
O2 Ce1 C2 24.20(15) 5_665 5_665
O2 Ce1 N1 160.08(15) 5_665 .
O2 Ce1 N2 104.18(17) 5_665 .
O3 Ce1 C2 157.02(17) . 5_665
O3 Ce1 N1 60.65(17) . .
O3 Ce1 N2 74.91(18) . .
O3 Ce1 O1 118.33(17) . .
O3 Ce1 O1 151.88(16) . 5_665
O3 Ce1 O2 139.26(16) . 5_665
O3 Ce1 O5 71.38(19) . .
O3 Ce1 O6 75.50(18) . 7_565
O3 Ce1 O7 133.86(17) . .
O3 Ce1 O1W 78.66(17) . .
O5 Ce1 C2 97.96(18) . 5_665
O5 Ce1 N1 122.96(17) . .
O5 Ce1 N2 58.99(16) . .
O5 Ce1 O1 156.64(16) . .
O5 Ce1 O1 122.04(16) . 5_665
O5 Ce1 O2 73.77(16) . 5_665
O5 Ce1 O7 92.76(17) . .
O6 Ce1 C2 81.56(18) 7_565 5_665
O6 Ce1 N1 123.51(19) 7_565 .
O6 Ce1 N2 123.01(17) 7_565 .
O6 Ce1 O1 135.58(16) 7_565 .
O6 Ce1 O1 87.64(16) 7_565 5_665
O6 Ce1 O2 71.40(18) 7_565 5_665
O6 Ce1 O5 65.79(18) 7_565 .
O6 Ce1 O7 137.72(19) 7_565 .
O7 Ce1 C2 65.12(17) . 5_665
O7 Ce1 N1 98.77(17) . .
O7 Ce1 N2 60.23(16) . .
O7 Ce1 O1 73.13(15) . 5_665
O7 Ce1 O1 64.96(15) . .
O7 Ce1 O2 67.61(17) . 5_665
O1W Ce1 C2 94.65(18) . 5_665
O1W Ce1 N1 68.85(17) . .
O1W Ce1 N2 145.84(18) . .
O1W Ce1 O1 74.31(16) . 5_665
O1W Ce1 O1 72.80(15) . .
O1W Ce1 O2 109.97(17) . 5_665
O1W Ce1 O5 130.48(17) . .
O1W Ce1 O6 69.12(18) . 7_565
O1W Ce1 O7 135.47(16) . .
N1 C1 C2 113.2(6) . .
C1 C2 Ce1 161.8(5) . 5_665
O1 C2 Ce1 59.3(4) . 5_665
O1 C2 C1 117.5(6) . .
O2 C2 Ce1 64.0(4) . 5_665
O2 C2 C1 120.6(7) . .
O2 C2 O1 121.6(7) . .
N1 C3 C4 113.8(7) . .
O3 C4 C3 118.6(7) . .
O4 C4 C3 116.0(9) . .
O4 C4 O3 125.2(9) . .
N2 C5 C6 109.9(6) . .
O5 C6 C5 117.5(6) . .
O6 C6 C5 118.2(7) . .
O6 C6 O5 124.2(7) . .
N2 C7 C8 112.8(6) . .
O7 C8 C7 116.6(7) . .
O8 C8 C7 118.5(7) . .
O8 C8 O7 124.9(7) . .
N1 C9 C10 116.5(6) . .
C11 C10 C9 116.9(6) . .
N2 C11 C10 117.1(6) . .
C1 N1 Ce1 107.8(4) . .
C1 N1 C3 110.3(6) . .
C1 N1 C9 106.7(5) . .
C3 N1 Ce1 108.8(4) . .
C3 N1 C9 110.6(6) . .
C9 N1 Ce1 112.8(4) . .
C5 N2 Ce1 107.4(4) . .
C7 N2 Ce1 105.0(4) . .
C7 N2 C5 108.0(5) . .
C7 N2 C11 107.5(6) . .
C11 N2 Ce1 117.9(4) . .
C11 N2 C5 110.6(5) . .
Ce1 O1 Ce1 119.68(17) . 5_665
C2 O1 Ce1 95.9(4) . 5_665
C2 O1 Ce1 125.8(4) . .
C2 O2 Ce1 91.8(4) . 5_665
C4 O3 Ce1 132.7(5) . .
C6 O5 Ce1 123.1(5) . .
C6 O6 Ce1 141.3(5) . 8_665
C8 O7 Ce1 122.4(5) . .

loop_
_geom_bond_atom_site_label_1
_geom_bond_atom_site_label_2
_geom_bond_distance
_geom_bond_site_symmetry_2
Ce1 C2 3.031(8) 5_665
Ce1 N1 2.924(6) .
Ce1 N2 2.788(5) .
Ce1 O1 2.585(4) .
Ce1 O1 2.620(4) 5_665
Ce1 O2 2.726(6) 5_665
Ce1 O3 2.449(5) .
Ce1 O5 2.534(5) .
Ce1 O6 2.529(5) 7_565
Ce1 O7 2.558(5) .
Ce1 O1W 2.499(5) .
C1 C2 1.508(10) .
C1 N1 1.465(9) .
C2 O1 1.280(8) .
C2 O2 1.243(8) .
C3 C4 1.507(12) .
C3 N1 1.476(9) .
C4 O3 1.260(10) .
C4 O4 1.250(10) .
C5 C6 1.508(10) .
C5 N2 1.481(8) .
C6 O5 1.259(9) .
C6 O6 1.250(8) .
C7 C8 1.511(10) .
C7 N2 1.476(10) .
C8 O7 1.261(9) .
C8 O8 1.233(9) .
C9 C10 1.537(10) .
C9 N1 1.483(9) .
C10 C11 1.515(11) .
C11 N2 1.481(9) .
C12 N3 1.621(19) .
